data_1536143
loop_
_publ_author_name
'Nozik, Yu.Z.'
'Lyakhovitskaya, O.I.'
'Shchagina, N.M.'
'Sarin, V.A.'

_publ_section_title
;
 Neutron diffraction study of crystal structures of I,II,III phases of
 cesium hydrosulphate by full-profile analysis technique
;
_journal_name_full Kristallografiya
_journal_page_first 658
_journal_page_last 660
_journal_volume 35
_journal_year 1990
_chemical_formula_sum 'Cs H O4 S'
_chemical_name_systematic 'Cs (H S O4)'
_space_group_IT_number 14
_symmetry_space_group_name_Hall '-P 2ybc'
_symmetry_space_group_name_H-M 'P 1 21/c 1'
_cell_angle_alpha 90
_cell_angle_beta 111.04
_cell_angle_gamma 90
_cell_formula_units_Z 4
_cell_length_a 7.789
_cell_length_b 8.146
_cell_length_c 7.726
_cell_volume 457.526
_citation_journal_id_ASTM KRISAJ
_cod_data_source_file Nozik_KRISAJ_1990_998.cif
_cod_data_source_block H1Cs1O4S1
_cod_original_cell_volume 457.5263
_cod_original_formula_sum 'H1 Cs1 O4 S1'
_cod_database_code 1536143

loop_
_symmetry_equiv_pos_as_xyz
x,y,z
-x,y+1/2,-z+1/2
-x,-y,-z
x,-y-1/2,z-1/2

loop_
_atom_site_label
_atom_site_type_symbol
_atom_site_fract_x
_atom_site_fract_y
_atom_site_fract_z
_atom_site_occupancy
_atom_site_U_iso_or_equiv
Cs1 Cs+1 0.2127 0.895 0.1647 1 0.0
O4 O-2 0.0871 0.3241 0.0722 1 0.0
H1 H+1 0.315 0.186 0.471 1 0.0
O1 O-2 0.3197 0.4239 0.1094 1 0.0
O3 O-2 0.172 0.5451 0.289 1 0.0
O2 O-2 0.3669 0.2516 0.3168 1 0.0
S1 S+6 0.18 0.342 0.28 1 0.0
